data_7705209
loop_
_publ_author_name
'Siewert, Jan-Erik'
'Schumann, Andr\'e'
'Fischer, Malte'
'Schmidt, Christoph'
'Taeufer, Tobias'
'Hering-Junghans, Christian'

_publ_section_title
;
 Terphenyl(bisamino)phosphines: electron-rich ligands for gold-catalysis.
;
_journal_issue 35
_journal_name_full 'Dalton transactions (Cambridge, England : 2003)'
_journal_page_first 12354
_journal_page_last 12364
_journal_paper_doi 10.1039/d0dt02435j
_journal_volume 49
_journal_year 2020
_chemical_formula_moiety '(C33 H42 P N3 Au)+, (P F6)-, 0.5 (C H2 Cl2)'
_chemical_formula_sum 'C33.5 H43 Au Cl F6 N3 P2'
_chemical_formula_weight 896.06
_space_group_crystal_system monoclinic
_space_group_IT_number 9
_space_group_name_Hall 'C -2yc'
_space_group_name_H-M_alt 'C 1 c 1'
_atom_sites_solution_hydrogens geom
_audit_creation_method SHELXL-2014/7
_audit_update_record
;
2020-07-07 deposited with the CCDC.	2020-08-18 downloaded from the CCDC.
;
_cell_angle_alpha 90
_cell_angle_beta 104.839(3)
_cell_angle_gamma 90
_cell_formula_units_Z 8
_cell_length_a 21.8546(13)
_cell_length_b 11.6516(7)
_cell_length_c 28.9714(18)
_cell_measurement_reflns_used 8379
_cell_measurement_temperature 150(2)
_cell_measurement_theta_max 66.59
_cell_measurement_theta_min 3.16
_cell_volume 7131.3(8)
_computing_cell_refinement 'SAINT (Bruker, 2013)'
_computing_data_collection 'APEX2 (Bruker, 2014)'
_computing_data_reduction SAINT
_computing_molecular_graphics 'ORTEP-3v2.01 (Farrugia, 1997)'
_computing_publication_material 'SHELXL-2014/7 (Sheldrick, 2014)'
_computing_structure_refinement 'SHELXL-2014/7 (Sheldrick, 2014)'
_computing_structure_solution 'SHELXS-97 (Sheldrick, 1997)'
_diffrn_ambient_temperature 150(2)
_diffrn_detector_area_resol_mean 8.3333
_diffrn_measured_fraction_theta_full 0.993
_diffrn_measured_fraction_theta_max 0.993
_diffrn_measurement_device_type 'Bruker APEX-II CCD'
_diffrn_measurement_method '\f and \w scans'
_diffrn_radiation_monochromator multilayer
_diffrn_radiation_source microfocus
_diffrn_radiation_type CuK\a
_diffrn_radiation_wavelength 1.54178
_diffrn_reflns_av_R_equivalents 0.0521
_diffrn_reflns_av_unetI/netI 0.0546
_diffrn_reflns_Laue_measured_fraction_full 0.993
_diffrn_reflns_Laue_measured_fraction_max 0.993
_diffrn_reflns_limit_h_max 25
_diffrn_reflns_limit_h_min -26
_diffrn_reflns_limit_k_max 13
_diffrn_reflns_limit_k_min -13
_diffrn_reflns_limit_l_max 34
_diffrn_reflns_limit_l_min -34
_diffrn_reflns_number 30362
_diffrn_reflns_point_group_measured_fraction_full 0.830
_diffrn_reflns_point_group_measured_fraction_max 0.830
_diffrn_reflns_theta_full 66.689
_diffrn_reflns_theta_max 66.689
_diffrn_reflns_theta_min 3.156
_exptl_absorpt_coefficient_mu 9.810
_exptl_absorpt_correction_T_max 0.70
_exptl_absorpt_correction_T_min 0.37
_exptl_absorpt_correction_type multi-scan
_exptl_absorpt_process_details 'SADABS 2016/2'
_exptl_crystal_colour colorless
_exptl_crystal_density_diffrn 1.669
_exptl_crystal_description plate
_exptl_crystal_F_000 3560
_exptl_crystal_size_max 0.127
_exptl_crystal_size_mid 0.105
_exptl_crystal_size_min 0.039
_refine_diff_density_max 0.967
_refine_diff_density_min -0.604
_refine_diff_density_rms 0.107
_refine_ls_abs_structure_details
;
 Classical Flack method preferred over Parsons because s.u. lower.
;
_refine_ls_abs_structure_Flack 0.359(13)
_refine_ls_extinction_method none
_refine_ls_goodness_of_fit_ref 1.029
_refine_ls_hydrogen_treatment constr
_refine_ls_matrix_type full
_refine_ls_number_parameters 858
_refine_ls_number_reflns 10479
_refine_ls_number_restraints 2
_refine_ls_restrained_S_all 1.028
_refine_ls_R_factor_all 0.0459
_refine_ls_R_factor_gt 0.0420
_refine_ls_shift/su_max 0.000
_refine_ls_shift/su_mean 0.000
_refine_ls_structure_factor_coef Fsqd
_refine_ls_weighting_details 'w=1/[\s^2^(Fo^2^)+(0.0664P)^2^+12.5322P] where P=(Fo^2^+2Fc^2^)/3'
_refine_ls_weighting_scheme calc
_refine_ls_wR_factor_gt 0.1023
_refine_ls_wR_factor_ref 0.1051
_reflns_Friedel_coverage 0.671
_reflns_Friedel_fraction_full 0.667
_reflns_Friedel_fraction_max 0.667
_reflns_number_gt 9830
_reflns_number_total 10479
_reflns_threshold_expression 'I > 2\s(I)'
_cod_data_source_file d0dt02435j2.cif
_cod_data_source_block shelx_TerP(NMe2)2Au(py)_PF6_cmp5a
_cod_depositor_comments 'Adding full bibliography for 7705201--7705209.cif.'
_cod_original_sg_symbol_H-M 'C c'
_cod_original_formula_sum 'C33.50 H43 Au Cl F6 N3 P2'
_cod_database_code 7705209
_shelx_shelxl_version_number 2014/7
_shelx_space_group_comment
;
The symmetry employed for this shelxl refinement is uniquely defined
by the following loop, which should always be used as a source of
symmetry information in preference to the above space-group names.
They are only intended as comments.
;
_shelx_estimated_absorpt_t_min 0.369
_shelx_estimated_absorpt_t_max 0.701

loop_
_space_group_symop_operation_xyz
'x, y, z'
'x, -y, z+1/2'
'x+1/2, y+1/2, z'
'x+1/2, -y+1/2, z+1/2'

loop_
_atom_site_label
_atom_site_type_symbol
_atom_site_fract_x
_atom_site_fract_y
_atom_site_fract_z
_atom_site_U_iso_or_equiv
_atom_site_adp_type
_atom_site_occupancy
_atom_site_site_symmetry_order
_atom_site_calc_flag
_atom_site_refinement_flags_posn
_atom_site_refinement_flags_adp
_atom_site_refinement_flags_occupancy
_atom_site_disorder_assembly
_atom_site_disorder_group
Au1 Au 0.68740(2) 0.37630(4) 0.59732(2) 0.02997(12) Uani 1 1 d . . . . .
P1 P 0.78240(13) 0.4627(2) 0.61910(10) 0.0243(5) Uani 1 1 d . . . . .
P2 P 0.04167(16) 0.2366(3) 0.56900(13) 0.0384(7) Uani 1 1 d . . . . .
F1 F -0.0182(5) 0.1625(12) 0.5692(6) 0.096(5) Uani 1 1 d . . . . .
F2 F 0.1018(5) 0.3148(10) 0.5702(5) 0.073(3) Uani 1 1 d . . . . .
F3 F 0.0871(5) 0.1368(10) 0.5960(5) 0.079(3) Uani 1 1 d . . . . .
F4 F 0.0435(8) 0.1834(15) 0.5194(5) 0.107(5) Uani 1 1 d . . . . .
F5 F -0.0051(5) 0.3348(10) 0.5427(5) 0.074(3) Uani 1 1 d . . . . .
F6 F 0.0393(6) 0.2882(14) 0.6189(4) 0.086(4) Uani 1 1 d . . . . .
N1 N 0.8403(5) 0.3765(9) 0.6123(5) 0.034(2) Uani 1 1 d . . . . .
N2 N 0.7810(5) 0.5735(8) 0.5833(3) 0.031(2) Uani 1 1 d . . . . .
N3 N 0.5985(5) 0.2982(10) 0.5731(4) 0.036(2) Uani 1 1 d . . . . .
C1 C 0.8067(5) 0.4967(10) 0.6832(4) 0.025(2) Uani 1 1 d . . . . .
C2 C 0.8390(5) 0.5984(10) 0.7027(4) 0.026(2) Uani 1 1 d . . . . .
C3 C 0.8608(5) 0.6099(11) 0.7513(4) 0.032(2) Uani 1 1 d . . . . .
H3 H 0.8825 0.6783 0.7638 0.039 Uiso 1 1 calc R U . . .
C4 C 0.8524(6) 0.5254(12) 0.7829(5) 0.037(3) Uani 1 1 d . . . . .
H4 H 0.8709 0.5326 0.8163 0.045 Uiso 1 1 calc R U . . .
C5 C 0.8163(6) 0.4306(11) 0.7645(4) 0.033(2) Uani 1 1 d . . . . .
H5 H 0.8063 0.3758 0.7857 0.040 Uiso 1 1 calc R U . . .
C6 C 0.7941(5) 0.4134(10) 0.7149(4) 0.026(2) Uani 1 1 d . . . . .
C7 C 0.8461(6) 0.7033(10) 0.6737(4) 0.031(2) Uani 1 1 d . . . . .
C8 C 0.9071(6) 0.7380(12) 0.6710(5) 0.038(3) Uani 1 1 d . . . . .
C9 C 0.9122(7) 0.8416(14) 0.6465(5) 0.044(3) Uani 1 1 d . . . . .
H9 H 0.9530 0.8659 0.6445 0.053 Uiso 1 1 calc R U . . .
C10 C 0.8603(9) 0.9087(13) 0.6253(5) 0.050(4) Uani 1 1 d . . . . .
C11 C 0.8014(9) 0.8745(12) 0.6314(5) 0.046(3) Uani 1 1 d . . . . .
H11 H 0.7653 0.9204 0.6182 0.055 Uiso 1 1 calc R U . . .
C12 C 0.7944(7) 0.7761(11) 0.6560(4) 0.035(3) Uani 1 1 d . . . . .
C13 C 0.9664(6) 0.6719(14) 0.6911(6) 0.050(4) Uani 1 1 d . . . . .
H13A H 0.9929 0.7136 0.7184 0.075 Uiso 1 1 calc R U . . .
H13B H 0.9896 0.6625 0.6666 0.075 Uiso 1 1 calc R U . . .
H13C H 0.9558 0.5963 0.7016 0.075 Uiso 1 1 calc R U . . .
C14 C 0.8660(10) 1.0140(14) 0.5969(6) 0.067(5) Uani 1 1 d . . . . .
H14A H 0.8498 0.9974 0.5628 0.101 Uiso 1 1 calc R U . . .
H14B H 0.9105 1.0370 0.6035 0.101 Uiso 1 1 calc R U . . .
H14C H 0.8412 1.0764 0.6058 0.101 Uiso 1 1 calc R U . . .
C15 C 0.7307(7) 0.7471(13) 0.6639(6) 0.045(3) Uani 1 1 d . . . . .
H15A H 0.6975 0.7861 0.6399 0.068 Uiso 1 1 calc R U . . .
H15B H 0.7292 0.7724 0.6959 0.068 Uiso 1 1 calc R U . . .
H15C H 0.7241 0.6640 0.6612 0.068 Uiso 1 1 calc R U . . .
C16 C 0.7524(6) 0.3103(10) 0.7016(4) 0.028(2) Uani 1 1 d . . . . .
C17 C 0.6862(6) 0.3239(12) 0.6989(4) 0.035(3) Uani 1 1 d . . . . .
C18 C 0.6472(6) 0.2264(11) 0.6914(5) 0.035(3) Uani 1 1 d . . . . .
H18 H 0.6033 0.2354 0.6892 0.042 Uiso 1 1 calc R U . . .
C19 C 0.6708(6) 0.1159(11) 0.6870(5) 0.035(3) Uani 1 1 d . . . . .
C20 C 0.7347(7) 0.1052(10) 0.6909(5) 0.037(3) Uani 1 1 d . . . . .
H20 H 0.7515 0.0311 0.6881 0.044 Uiso 1 1 calc R U . . .
C21 C 0.7762(6) 0.1996(11) 0.6988(4) 0.033(3) Uani 1 1 d . . . . .
C22 C 0.6586(6) 0.4381(11) 0.7037(5) 0.040(3) Uani 1 1 d . . . . .
H22A H 0.6128 0.4305 0.6992 0.060 Uiso 1 1 calc R U . . .
H22B H 0.6670 0.4903 0.6795 0.060 Uiso 1 1 calc R U . . .
H22C H 0.6777 0.4691 0.7356 0.060 Uiso 1 1 calc R U . . .
C23 C 0.6273(7) 0.0131(11) 0.6789(5) 0.045(3) Uani 1 1 d . . . . .
H23A H 0.6426 -0.0430 0.7045 0.067 Uiso 1 1 calc R U . . .
H23B H 0.6268 -0.0221 0.6481 0.067 Uiso 1 1 calc R U . . .
H23C H 0.5844 0.0375 0.6789 0.067 Uiso 1 1 calc R U . . .
C24 C 0.8454(7) 0.1818(12) 0.7047(6) 0.047(3) Uani 1 1 d . . . . .
H24A H 0.8684 0.2009 0.7375 0.070 Uiso 1 1 calc R U . . .
H24B H 0.8600 0.2315 0.6824 0.070 Uiso 1 1 calc R U . . .
H24C H 0.8533 0.1014 0.6981 0.070 Uiso 1 1 calc R U . . .
C25 C 0.9069(6) 0.3839(12) 0.6392(6) 0.040(3) Uani 1 1 d . . . . .
H25A H 0.9299 0.4339 0.6222 0.061 Uiso 1 1 calc R U . . .
H25B H 0.9258 0.3071 0.6424 0.061 Uiso 1 1 calc R U . . .
H25C H 0.9096 0.4156 0.6710 0.061 Uiso 1 1 calc R U . . .
C26 C 0.8322(8) 0.3274(12) 0.5649(5) 0.041(3) Uani 1 1 d . . . . .
H26A H 0.8585 0.2584 0.5671 0.062 Uiso 1 1 calc R U . . .
H26B H 0.8451 0.3836 0.5441 0.062 Uiso 1 1 calc R U . . .
H26C H 0.7877 0.3070 0.5516 0.062 Uiso 1 1 calc R U . . .
C27 C 0.8371(7) 0.6166(11) 0.5699(5) 0.039(3) Uani 1 1 d . . . . .
H27A H 0.8381 0.7005 0.5718 0.058 Uiso 1 1 calc R U . . .
H27B H 0.8354 0.5928 0.5371 0.058 Uiso 1 1 calc R U . . .
H27C H 0.8753 0.5851 0.5916 0.058 Uiso 1 1 calc R U . . .
C28 C 0.7223(6) 0.6277(12) 0.5560(5) 0.043(3) Uani 1 1 d . . . . .
H28A H 0.7170 0.6135 0.5218 0.065 Uiso 1 1 calc R U . . .
H28B H 0.7244 0.7106 0.5620 0.065 Uiso 1 1 calc R U . . .
H28C H 0.6862 0.5953 0.5658 0.065 Uiso 1 1 calc R U . . .
C29 C 0.5948(8) 0.1804(12) 0.5718(5) 0.047(3) Uani 1 1 d . . . . .
H29 H 0.6324 0.1359 0.5811 0.056 Uiso 1 1 calc R U . . .
C30 C 0.5365(9) 0.1263(15) 0.5569(6) 0.054(4) Uani 1 1 d . . . . .
H30 H 0.5342 0.0449 0.5579 0.064 Uiso 1 1 calc R U . . .
C31 C 0.4838(8) 0.1874(19) 0.5414(6) 0.063(5) Uani 1 1 d . . . . .
H31 H 0.4443 0.1502 0.5288 0.075 Uiso 1 1 calc R U . . .
C32 C 0.4872(7) 0.3065(18) 0.5437(5) 0.056(4) Uani 1 1 d . . . . .
H32 H 0.4497 0.3513 0.5343 0.067 Uiso 1 1 calc R U . . .
C33 C 0.5460(6) 0.3600(15) 0.5601(6) 0.042(3) Uani 1 1 d . . . . .
H33 H 0.5483 0.4414 0.5620 0.050 Uiso 1 1 calc R U . . .
Au2 Au 0.17891(2) 0.74617(4) 0.39846(2) 0.02884(12) Uani 1 1 d . . . . .
P3 P 0.08357(13) 0.8311(2) 0.37656(10) 0.0244(5) Uani 1 1 d . . . . .
P4 P 0.32784(16) 0.1039(3) 0.41908(12) 0.0376(7) Uani 1 1 d . . . . .
N4 N 0.0863(5) 0.9413(9) 0.4129(4) 0.031(2) Uani 1 1 d . . . . .
N5 N 0.0255(5) 0.7451(8) 0.3821(4) 0.031(2) Uani 1 1 d . . . . .
N6 N 0.2693(4) 0.6748(9) 0.4219(4) 0.030(2) Uani 1 1 d . . . . .
F7 F 0.3695(6) 0.2020(10) 0.4495(5) 0.085(4) Uani 1 1 d . . . . .
F8 F 0.2857(5) 0.0049(11) 0.3888(4) 0.077(3) Uani 1 1 d . . . . .
F9 F 0.3161(6) 0.1807(10) 0.3733(4) 0.079(3) Uani 1 1 d . . . . .
F10 F 0.2677(6) 0.1590(16) 0.4313(7) 0.120(7) Uani 1 1 d . . . . .
F11 F 0.3435(10) 0.0232(10) 0.4637(4) 0.119(6) Uani 1 1 d . . . . .
F12 F 0.3875(5) 0.0523(11) 0.4044(5) 0.080(3) Uani 1 1 d . . . . .
C40 C 0.0579(5) 0.8660(9) 0.3123(4) 0.026(2) Uani 1 1 d . . . . .
C41 C 0.0263(5) 0.9694(10) 0.2931(4) 0.031(2) Uani 1 1 d . . . . .
C42 C 0.0031(5) 0.9808(11) 0.2440(4) 0.031(2) Uani 1 1 d . . . . .
H42 H -0.0203 1.0475 0.2314 0.038 Uiso 1 1 calc R U . . .
C43 C 0.0134(5) 0.8965(12) 0.2129(5) 0.037(3) Uani 1 1 d . . . . .
H43 H -0.0024 0.9062 0.1794 0.044 Uiso 1 1 calc R U . . .
C44 C 0.0468(6) 0.7986(11) 0.2308(4) 0.033(2) Uani 1 1 d . . . . .
H44 H 0.0535 0.7410 0.2095 0.039 Uiso 1 1 calc R U . . .
C45 C 0.0706(5) 0.7833(10) 0.2798(4) 0.028(2) Uani 1 1 d . . . . .
C46 C 0.0185(7) 1.0725(10) 0.3221(4) 0.035(3) Uani 1 1 d . . . . .
C47 C 0.0718(7) 1.1412(11) 0.3409(5) 0.040(3) Uani 1 1 d . . . . .
C48 C 0.0651(10) 1.2405(10) 0.3668(6) 0.051(4) Uani 1 1 d . . . . .
H48 H 0.1014 1.2856 0.3806 0.061 Uiso 1 1 calc R U . . .
C49 C 0.0078(11) 1.2732(13) 0.3727(6) 0.065(5) Uani 1 1 d . . . . .
C50 C -0.0442(10) 1.2095(16) 0.3524(6) 0.059(5) Uani 1 1 d . . . . .
H50 H -0.0843 1.2342 0.3557 0.071 Uiso 1 1 calc R U . . .
C51 C -0.0407(7) 1.1084(12) 0.3268(5) 0.042(3) Uani 1 1 d . . . . .
C52 C 0.1361(8) 1.1145(13) 0.3330(6) 0.049(4) Uani 1 1 d . . . . .
H52A H 0.1328 1.1112 0.2986 0.074 Uiso 1 1 calc R U . . .
H52B H 0.1509 1.0404 0.3476 0.074 Uiso 1 1 calc R U . . .
H52C H 0.1662 1.1747 0.3476 0.074 Uiso 1 1 calc R U . . .
C53 C 0.0032(14) 1.3761(17) 0.4035(8) 0.089(7) Uani 1 1 d . . . . .
H53A H 0.0118 1.4462 0.3876 0.134 Uiso 1 1 calc R U . . .
H53B H 0.0342 1.3685 0.4345 0.134 Uiso 1 1 calc R U . . .
H53C H -0.0395 1.3801 0.4084 0.134 Uiso 1 1 calc R U . . .
C54 C -0.0993(7) 1.0419(16) 0.3046(6) 0.057(4) Uani 1 1 d . . . . .
H54A H -0.0898 0.9596 0.3074 0.085 Uiso 1 1 calc R U . . .
H54B H -0.1142 1.0626 0.2707 0.085 Uiso 1 1 calc R U . . .
H54C H -0.1321 1.0599 0.3210 0.085 Uiso 1 1 calc R U . . .
C55 C 0.1122(6) 0.6795(10) 0.2932(4) 0.029(2) Uani 1 1 d . . . . .
C56 C 0.1768(5) 0.6907(9) 0.2954(4) 0.027(2) Uani 1 1 d . . . . .
C57 C 0.2147(6) 0.5950(12) 0.3024(4) 0.033(2) Uani 1 1 d . . . . .
H57 H 0.2584 0.6043 0.3038 0.039 Uiso 1 1 calc R U . . .
C58 C 0.1925(6) 0.4853(11) 0.3073(4) 0.035(3) Uani 1 1 d . . . . .
C59 C 0.1286(6) 0.4759(11) 0.3043(5) 0.037(3) Uani 1 1 d . . . . .
H59 H 0.1117 0.4022 0.3076 0.044 Uiso 1 1 calc R U . . .
C60 C 0.0878(6) 0.5701(11) 0.2965(4) 0.033(3) Uani 1 1 d . . . . .
C61 C 0.2056(6) 0.8087(12) 0.2896(5) 0.040(3) Uani 1 1 d . . . . .
H61A H 0.2516 0.8013 0.2953 0.060 Uiso 1 1 calc R U . . .
H61B H 0.1960 0.8628 0.3127 0.060 Uiso 1 1 calc R U . . .
H61C H 0.1876 0.8372 0.2571 0.060 Uiso 1 1 calc R U . . .
C62 C 0.2346(7) 0.3821(13) 0.3155(6) 0.051(3) Uani 1 1 d . . . . .
H62A H 0.2386 0.3528 0.3479 0.077 Uiso 1 1 calc R U . . .
H62B H 0.2765 0.4034 0.3119 0.077 Uiso 1 1 calc R U . . .
H62C H 0.2163 0.3226 0.2922 0.077 Uiso 1 1 calc R U . . .
C63 C 0.0180(7) 0.5515(12) 0.2917(6) 0.046(3) Uani 1 1 d . . . . .
H63A H 0.0081 0.5702 0.3220 0.069 Uiso 1 1 calc R U . . .
H63B H 0.0072 0.4711 0.2835 0.069 Uiso 1 1 calc R U . . .
H63C H -0.0067 0.6012 0.2664 0.069 Uiso 1 1 calc R U . . .
C64 C 0.0314(7) 0.9834(12) 0.4274(5) 0.040(3) Uani 1 1 d . . . . .
H64A H 0.0259 1.0656 0.4201 0.060 Uiso 1 1 calc R U . . .
H64B H 0.0377 0.9715 0.4617 0.060 Uiso 1 1 calc R U . . .
H64C H -0.0064 0.9417 0.4099 0.060 Uiso 1 1 calc R U . . .
C65 C 0.1453(6) 0.9917(12) 0.4406(5) 0.046(3) Uani 1 1 d . . . . .
H65A H 0.1505 0.9754 0.4746 0.070 Uiso 1 1 calc R U . . .
H65B H 0.1442 1.0750 0.4356 0.070 Uiso 1 1 calc R U . . .
H65C H 0.1809 0.9587 0.4303 0.070 Uiso 1 1 calc R U . . .
C66 C 0.0332(7) 0.6951(12) 0.4292(5) 0.042(3) Uani 1 1 d . . . . .
H66A H 0.0092 0.6233 0.4264 0.063 Uiso 1 1 calc R U . . .
H66B H 0.0175 0.7489 0.4495 0.063 Uiso 1 1 calc R U . . .
H66C H 0.0782 0.6794 0.4435 0.063 Uiso 1 1 calc R U . . .
C67 C -0.0409(6) 0.7569(11) 0.3551(6) 0.041(3) Uani 1 1 d . . . . .
H67A H -0.0625 0.8105 0.3716 0.062 Uiso 1 1 calc R U . . .
H67B H -0.0617 0.6818 0.3525 0.062 Uiso 1 1 calc R U . . .
H67C H -0.0427 0.7863 0.3231 0.062 Uiso 1 1 calc R U . . .
C68 C 0.3189(7) 0.7455(11) 0.4421(6) 0.038(3) Uani 1 1 d . . . . .
H68 H 0.3115 0.8256 0.4438 0.046 Uiso 1 1 calc R U . . .
C69 C 0.3793(8) 0.7036(17) 0.4599(6) 0.056(4) Uani 1 1 d . . . . .
H69 H 0.4135 0.7541 0.4729 0.067 Uiso 1 1 calc R U . . .
C70 C 0.3891(8) 0.5874(17) 0.4586(6) 0.058(4) Uani 1 1 d . . . . .
H70 H 0.4302 0.5567 0.4714 0.070 Uiso 1 1 calc R U . . .
C71 C 0.3402(8) 0.5164(14) 0.4390(6) 0.055(4) Uani 1 1 d . . . . .
H71 H 0.3465 0.4359 0.4377 0.066 Uiso 1 1 calc R U . . .
C72 C 0.2807(7) 0.5639(13) 0.4208(5) 0.044(3) Uani 1 1 d . . . . .
H72 H 0.2465 0.5142 0.4068 0.053 Uiso 1 1 calc R U . . .
C35 C 0.160(2) 0.450(4) 0.495(2) 0.18(2) Uani 1 1 d . . . . .
H35A H 0.1457 0.4131 0.5208 0.212 Uiso 1 1 calc R U . . .
H35B H 0.1216 0.4726 0.4696 0.212 Uiso 1 1 calc R U . . .
Cl1 Cl 0.2046(3) 0.5753(7) 0.5168(3) 0.0954(18) Uani 1 1 d . . . . .
Cl2 Cl 0.2026(4) 0.3517(5) 0.4707(3) 0.1022(19) Uani 1 1 d . . . . .

loop_
_atom_site_aniso_label
_atom_site_aniso_U_11
_atom_site_aniso_U_22
_atom_site_aniso_U_33
_atom_site_aniso_U_23
_atom_site_aniso_U_13
_atom_site_aniso_U_12
Au1 0.0306(2) 0.0317(2) 0.0264(2) -0.00232(19) 0.00510(15) -0.00733(19)
P1 0.0264(13) 0.0253(13) 0.0219(13) -0.0015(10) 0.0074(10) -0.0018(10)
P2 0.0304(15) 0.0412(17) 0.0417(19) 0.0011(13) 0.0057(14) -0.0019(13)
F1 0.049(6) 0.087(8) 0.142(13) 0.030(8) 0.007(7) -0.028(6)
F2 0.051(5) 0.075(7) 0.091(8) 0.017(6) 0.016(5) -0.012(5)
F3 0.055(6) 0.062(6) 0.106(9) 0.022(6) -0.006(6) 0.007(5)
F4 0.125(12) 0.127(12) 0.071(8) -0.045(8) 0.028(8) 0.001(9)
F5 0.060(6) 0.060(6) 0.085(8) 0.019(6) -0.013(6) 0.003(5)
F6 0.091(8) 0.121(10) 0.053(6) -0.012(7) 0.029(6) 0.017(7)
N1 0.032(5) 0.041(6) 0.034(6) -0.001(4) 0.017(5) 0.003(4)
N2 0.037(5) 0.030(5) 0.025(5) 0.001(4) 0.009(4) -0.005(4)
N3 0.034(5) 0.046(6) 0.026(5) -0.001(4) 0.005(4) -0.011(5)
C1 0.020(4) 0.028(5) 0.024(5) 0.002(4) 0.003(4) 0.005(4)
C2 0.018(4) 0.032(6) 0.029(6) 0.004(4) 0.004(4) 0.003(4)
C3 0.029(5) 0.036(6) 0.031(6) -0.003(5) 0.005(5) -0.004(5)
C4 0.034(6) 0.046(7) 0.030(6) 0.004(5) 0.004(5) 0.002(5)
C5 0.038(6) 0.037(6) 0.022(6) 0.003(5) 0.004(5) 0.001(5)
C6 0.020(5) 0.033(6) 0.025(6) -0.003(4) 0.005(4) 0.000(4)
C7 0.036(6) 0.032(6) 0.026(6) -0.002(5) 0.009(5) -0.005(5)
C8 0.033(6) 0.050(7) 0.029(6) 0.000(5) 0.003(5) -0.014(5)
C9 0.049(8) 0.051(8) 0.032(7) -0.003(6) 0.010(6) -0.020(7)
C10 0.082(11) 0.033(7) 0.030(7) 0.000(6) 0.007(7) -0.019(7)
C11 0.067(10) 0.041(8) 0.028(7) -0.003(5) 0.006(7) 0.006(6)
C12 0.051(7) 0.034(6) 0.020(6) -0.002(5) 0.009(5) 0.003(5)
C13 0.026(6) 0.062(9) 0.063(10) 0.002(7) 0.011(6) -0.013(6)
C14 0.103(13) 0.035(8) 0.056(9) 0.009(7) 0.007(9) -0.025(8)
C15 0.037(7) 0.059(9) 0.043(8) 0.006(6) 0.016(6) 0.021(6)
C16 0.031(6) 0.029(6) 0.023(5) 0.004(4) 0.003(4) 0.000(4)
C17 0.030(6) 0.048(7) 0.029(6) 0.000(5) 0.013(5) 0.001(5)
C18 0.037(6) 0.029(6) 0.040(7) -0.003(5) 0.012(5) -0.004(5)
C19 0.037(6) 0.032(7) 0.038(7) 0.004(5) 0.011(5) -0.009(5)
C20 0.053(7) 0.026(6) 0.036(7) 0.003(5) 0.018(6) 0.005(5)
C21 0.037(6) 0.033(6) 0.030(6) 0.007(5) 0.010(5) 0.000(5)
C22 0.043(7) 0.036(7) 0.049(8) -0.012(5) 0.025(6) -0.004(5)
C23 0.053(7) 0.026(6) 0.055(8) -0.007(6) 0.015(6) -0.010(6)
C24 0.042(7) 0.032(7) 0.067(10) 0.011(6) 0.016(7) 0.008(5)
C25 0.027(6) 0.047(8) 0.047(8) 0.002(6) 0.010(6) 0.003(5)
C26 0.066(9) 0.029(6) 0.035(7) -0.005(5) 0.025(6) -0.004(6)
C27 0.058(8) 0.036(6) 0.029(6) -0.005(5) 0.022(6) -0.016(6)
C28 0.041(7) 0.044(7) 0.034(7) 0.007(5) -0.008(5) -0.004(6)
C29 0.055(8) 0.033(7) 0.048(8) -0.001(6) 0.006(6) -0.019(6)
C30 0.060(10) 0.062(10) 0.037(8) 0.000(7) 0.010(8) -0.027(8)
C31 0.050(9) 0.100(14) 0.036(8) 0.001(8) 0.009(7) -0.035(9)
C32 0.038(7) 0.093(14) 0.035(8) 0.006(8) 0.007(6) -0.004(8)
C33 0.027(6) 0.067(9) 0.027(7) 0.007(6) -0.001(5) 0.000(6)
Au2 0.0275(2) 0.0310(2) 0.0262(2) 0.00097(17) 0.00357(15) 0.00350(17)
P3 0.0263(13) 0.0267(13) 0.0200(13) -0.0009(10) 0.0055(10) 0.0000(10)
P4 0.0366(16) 0.0428(17) 0.0328(17) -0.0036(13) 0.0079(13) -0.0046(13)
N4 0.033(5) 0.032(5) 0.027(5) -0.002(4) 0.005(4) 0.002(4)
N5 0.035(6) 0.032(6) 0.028(6) -0.002(4) 0.012(5) -0.005(4)
N6 0.018(4) 0.038(6) 0.031(5) 0.001(4) -0.001(4) 0.006(4)
F7 0.090(8) 0.049(6) 0.087(8) -0.010(6) -0.032(7) -0.013(5)
F8 0.075(7) 0.074(7) 0.083(7) -0.030(6) 0.018(6) -0.028(6)
F9 0.112(9) 0.069(7) 0.054(6) 0.015(5) 0.016(6) 0.032(6)
F10 0.072(8) 0.154(14) 0.160(15) -0.083(13) 0.074(9) -0.022(8)
F11 0.26(2) 0.057(7) 0.035(5) -0.002(5) 0.034(8) -0.031(9)
F12 0.056(6) 0.084(7) 0.101(9) 0.004(6) 0.024(6) 0.017(5)
C40 0.028(5) 0.025(5) 0.023(5) 0.000(4) 0.006(4) -0.002(4)
C41 0.030(5) 0.031(6) 0.033(6) 0.007(5) 0.008(5) 0.007(4)
C42 0.030(5) 0.034(6) 0.027(6) 0.005(5) 0.000(5) 0.003(5)
C43 0.027(5) 0.054(8) 0.027(6) 0.009(5) 0.002(5) 0.006(5)
C44 0.035(6) 0.036(6) 0.030(6) -0.006(5) 0.014(5) 0.002(5)
C45 0.030(6) 0.023(5) 0.032(6) -0.004(4) 0.011(5) -0.004(4)
C46 0.053(7) 0.028(6) 0.025(6) 0.005(5) 0.011(5) 0.008(5)
C47 0.057(8) 0.026(6) 0.040(7) 0.002(5) 0.019(6) -0.006(5)
C48 0.092(13) 0.017(6) 0.045(9) -0.001(5) 0.020(9) 0.001(6)
C49 0.126(17) 0.026(7) 0.041(9) 0.002(6) 0.019(10) 0.020(9)
C50 0.082(11) 0.054(10) 0.041(8) 0.009(7) 0.015(8) 0.044(10)
C51 0.052(8) 0.044(7) 0.029(6) 0.010(5) 0.012(6) 0.025(6)
C52 0.059(9) 0.045(8) 0.047(8) -0.013(6) 0.020(7) -0.018(6)
C53 0.15(2) 0.048(10) 0.069(13) -0.012(9) 0.024(13) 0.027(12)
C54 0.041(7) 0.072(10) 0.057(9) -0.005(8) 0.011(7) 0.017(7)
C55 0.040(6) 0.030(6) 0.017(5) -0.001(4) 0.008(5) 0.000(5)
C56 0.029(6) 0.026(6) 0.028(6) 0.002(4) 0.009(5) -0.001(4)
C57 0.030(6) 0.045(7) 0.025(6) 0.002(5) 0.009(5) 0.004(5)
C58 0.038(6) 0.036(6) 0.034(6) 0.004(5) 0.013(5) 0.008(5)
C59 0.045(7) 0.029(6) 0.039(7) -0.001(5) 0.014(5) -0.004(5)
C60 0.037(6) 0.036(7) 0.026(6) 0.000(5) 0.008(5) -0.005(5)
C61 0.036(6) 0.039(7) 0.051(8) 0.003(6) 0.022(6) 0.002(5)
C62 0.053(8) 0.041(7) 0.061(9) 0.002(6) 0.018(7) 0.009(6)
C63 0.040(7) 0.036(7) 0.065(10) -0.010(6) 0.020(7) -0.012(6)
C64 0.054(8) 0.036(7) 0.031(7) 0.002(5) 0.014(6) 0.002(6)
C65 0.045(7) 0.040(7) 0.049(8) -0.009(6) 0.002(6) 0.000(6)
C66 0.052(8) 0.038(7) 0.039(7) 0.001(5) 0.017(6) -0.012(6)
C67 0.030(7) 0.043(7) 0.055(9) -0.003(6) 0.020(6) -0.005(5)
C68 0.034(7) 0.040(8) 0.040(9) 0.001(5) 0.007(6) 0.000(5)
C69 0.045(8) 0.069(10) 0.050(9) -0.008(8) 0.002(7) -0.002(7)
C70 0.043(8) 0.079(11) 0.050(9) 0.015(8) 0.006(7) 0.027(8)
C71 0.062(10) 0.050(8) 0.048(9) 0.005(7) 0.003(7) 0.026(8)
C72 0.043(7) 0.046(8) 0.040(8) -0.004(6) 0.005(6) 0.007(6)
C35 0.14(3) 0.14(3) 0.29(6) 0.06(4) 0.14(4) 0.01(3)
Cl1 0.094(4) 0.112(5) 0.091(4) -0.001(3) 0.044(3) 0.011(3)
Cl2 0.139(5) 0.072(3) 0.099(4) 0.032(3) 0.038(4) -0.006(3)

loop_
_atom_type_symbol
_atom_type_description
_atom_type_scat_dispersion_real
_atom_type_scat_dispersion_imag
_atom_type_scat_source
C C 0.0181 0.0091 'International Tables Vol C Tables 4.2.6.8 and 6.1.1.4'
H H 0.0000 0.0000 'International Tables Vol C Tables 4.2.6.8 and 6.1.1.4'
N N 0.0311 0.0180 'International Tables Vol C Tables 4.2.6.8 and 6.1.1.4'
F F 0.0727 0.0534 'International Tables Vol C Tables 4.2.6.8 and 6.1.1.4'
P P 0.2955 0.4335 'International Tables Vol C Tables 4.2.6.8 and 6.1.1.4'
Au Au -4.4197 7.2980 'International Tables Vol C Tables 4.2.6.8 and 6.1.1.4'
Cl Cl 0.3639 0.7018 'International Tables Vol C Tables 4.2.6.8 and 6.1.1.4'

loop_
_geom_angle_atom_site_label_1
_geom_angle_atom_site_label_2
_geom_angle_atom_site_label_3
_geom_angle
_geom_angle_site_symmetry_1
_geom_angle_site_symmetry_3
_geom_angle_publ_flag
N3 Au1 P1 176.8(3) . . ?
N2 P1 N1 106.8(6) . . ?
N2 P1 C1 114.8(5) . . ?
N1 P1 C1 102.6(6) . . ?
N2 P1 Au1 107.8(4) . . ?
N1 P1 Au1 111.8(4) . . ?
C1 P1 Au1 112.7(3) . . ?
F1 P2 F4 90.2(10) . . ?
F1 P2 F6 89.0(9) . . ?
F4 P2 F6 179.1(10) . . ?
F1 P2 F2 177.8(9) . . ?
F4 P2 F2 91.8(9) . . ?
F6 P2 F2 89.0(8) . . ?
F1 P2 F5 87.9(7) . . ?
F4 P2 F5 90.6(9) . . ?
F6 P2 F5 89.8(8) . . ?
F2 P2 F5 91.4(6) . . ?
F1 P2 F3 90.7(7) . . ?
F4 P2 F3 90.1(9) . . ?
F6 P2 F3 89.5(8) . . ?
F2 P2 F3 90.0(6) . . ?
F5 P2 F3 178.4(7) . . ?
C26 N1 C25 112.8(11) . . ?
C26 N1 P1 115.9(10) . . ?
C25 N1 P1 125.6(9) . . ?
C28 N2 C27 112.5(10) . . ?
C28 N2 P1 123.3(9) . . ?
C27 N2 P1 123.5(9) . . ?
C33 N3 C29 119.7(12) . . ?
C33 N3 Au1 121.3(10) . . ?
C29 N3 Au1 118.9(10) . . ?
C6 C1 C2 118.4(10) . . ?
C6 C1 P1 117.1(8) . . ?
C2 C1 P1 124.5(8) . . ?
C3 C2 C1 119.7(11) . . ?
C3 C2 C7 115.6(11) . . ?
C1 C2 C7 124.4(10) . . ?
C2 C3 C4 122.6(12) . . ?
C2 C3 H3 118.7 . . ?
C4 C3 H3 118.7 . . ?
C5 C4 C3 118.1(12) . . ?
C5 C4 H4 121.0 . . ?
C3 C4 H4 121.0 . . ?
C4 C5 C6 121.4(12) . . ?
C4 C5 H5 119.3 . . ?
C6 C5 H5 119.3 . . ?
C5 C6 C1 119.5(11) . . ?
C5 C6 C16 113.9(10) . . ?
C1 C6 C16 126.2(10) . . ?
C12 C7 C8 119.4(12) . . ?
C12 C7 C2 120.2(11) . . ?
C8 C7 C2 119.7(11) . . ?
C7 C8 C9 117.9(13) . . ?
C7 C8 C13 124.6(12) . . ?
C9 C8 C13 117.5(12) . . ?
C10 C9 C8 122.8(13) . . ?
C10 C9 H9 118.6 . . ?
C8 C9 H9 118.6 . . ?
C9 C10 C11 117.2(13) . . ?
C9 C10 C14 122.2(16) . . ?
C11 C10 C14 120.6(16) . . ?
C12 C11 C10 122.0(15) . . ?
C12 C11 H11 119.0 . . ?
C10 C11 H11 119.0 . . ?
C11 C12 C7 120.3(14) . . ?
C11 C12 C15 119.7(13) . . ?
C7 C12 C15 120.0(12) . . ?
C8 C13 H13A 109.5 . . ?
C8 C13 H13B 109.5 . . ?
H13A C13 H13B 109.5 . . ?
C8 C13 H13C 109.5 . . ?
H13A C13 H13C 109.5 . . ?
H13B C13 H13C 109.5 . . ?
C10 C14 H14A 109.5 . . ?
C10 C14 H14B 109.5 . . ?
H14A C14 H14B 109.5 . . ?
C10 C14 H14C 109.5 . . ?
H14A C14 H14C 109.5 . . ?
H14B C14 H14C 109.5 . . ?
C12 C15 H15A 109.5 . . ?
C12 C15 H15B 109.5 . . ?
H15A C15 H15B 109.5 . . ?
C12 C15 H15C 109.5 . . ?
H15A C15 H15C 109.5 . . ?
H15B C15 H15C 109.5 . . ?
C21 C16 C17 118.9(11) . . ?
C21 C16 C6 122.8(11) . . ?
C17 C16 C6 117.6(11) . . ?
C18 C17 C16 118.8(12) . . ?
C18 C17 C22 119.6(11) . . ?
C16 C17 C22 121.5(12) . . ?
C17 C18 C19 122.2(12) . . ?
C17 C18 H18 118.9 . . ?
C19 C18 H18 118.9 . . ?
C20 C19 C18 117.6(11) . . ?
C20 C19 C23 121.7(12) . . ?
C18 C19 C23 120.7(12) . . ?
C19 C20 C21 122.7(12) . . ?
C19 C20 H20 118.6 . . ?
C21 C20 H20 118.6 . . ?
C16 C21 C20 119.7(12) . . ?
C16 C21 C24 120.1(12) . . ?
C20 C21 C24 120.2(12) . . ?
C17 C22 H22A 109.5 . . ?
C17 C22 H22B 109.5 . . ?
H22A C22 H22B 109.5 . . ?
C17 C22 H22C 109.5 . . ?
H22A C22 H22C 109.5 . . ?
H22B C22 H22C 109.5 . . ?
C19 C23 H23A 109.5 . . ?
C19 C23 H23B 109.5 . . ?
H23A C23 H23B 109.5 . . ?
C19 C23 H23C 109.5 . . ?
H23A C23 H23C 109.5 . . ?
H23B C23 H23C 109.5 . . ?
C21 C24 H24A 109.5 . . ?
C21 C24 H24B 109.5 . . ?
H24A C24 H24B 109.5 . . ?
C21 C24 H24C 109.5 . . ?
H24A C24 H24C 109.5 . . ?
H24B C24 H24C 109.5 . . ?
N1 C25 H25A 109.5 . . ?
N1 C25 H25B 109.5 . . ?
H25A C25 H25B 109.5 . . ?
N1 C25 H25C 109.5 . . ?
H25A C25 H25C 109.5 . . ?
H25B C25 H25C 109.5 . . ?
N1 C26 H26A 109.5 . . ?
N1 C26 H26B 109.5 . . ?
H26A C26 H26B 109.5 . . ?
N1 C26 H26C 109.5 . . ?
H26A C26 H26C 109.5 . . ?
H26B C26 H26C 109.5 . . ?
N2 C27 H27A 109.5 . . ?
N2 C27 H27B 109.5 . . ?
H27A C27 H27B 109.5 . . ?
N2 C27 H27C 109.5 . . ?
H27A C27 H27C 109.5 . . ?
H27B C27 H27C 109.5 . . ?
N2 C28 H28A 109.5 . . ?
N2 C28 H28B 109.5 . . ?
H28A C28 H28B 109.5 . . ?
N2 C28 H28C 109.5 . . ?
H28A C28 H28C 109.5 . . ?
H28B C28 H28C 109.5 . . ?
N3 C29 C30 120.3(15) . . ?
N3 C29 H29 119.9 . . ?
C30 C29 H29 119.9 . . ?
C31 C30 C29 120.5(17) . . ?
C31 C30 H30 119.7 . . ?
C29 C30 H30 119.7 . . ?
C30 C31 C32 119.1(14) . . ?
C30 C31 H31 120.4 . . ?
C32 C31 H31 120.4 . . ?
C31 C32 C33 119.7(16) . . ?
C31 C32 H32 120.2 . . ?
C33 C32 H32 120.2 . . ?
N3 C33 C32 120.5(16) . . ?
N3 C33 H33 119.7 . . ?
C32 C33 H33 119.7 . . ?
N6 Au2 P3 176.6(3) . . ?
N4 P3 N5 108.1(5) . . ?
N4 P3 C40 115.1(5) . . ?
N5 P3 C40 100.9(5) . . ?
N4 P3 Au2 106.4(4) . . ?
N5 P3 Au2 112.6(4) . . ?
C40 P3 Au2 113.7(4) . . ?
F11 P4 F9 176.0(9) . . ?
F11 P4 F10 94.5(11) . . ?
F9 P4 F10 89.5(10) . . ?
F11 P4 F7 90.0(7) . . ?
F9 P4 F7 90.4(7) . . ?
F10 P4 F7 88.5(8) . . ?
F11 P4 F12 88.4(9) . . ?
F9 P4 F12 87.6(7) . . ?
F10 P4 F12 177.1(10) . . ?
F7 P4 F12 91.6(8) . . ?
F11 P4 F8 89.6(7) . . ?
F9 P4 F8 90.1(7) . . ?
F10 P4 F8 91.2(7) . . ?
F7 P4 F8 179.5(8) . . ?
F12 P4 F8 88.7(7) . . ?
C64 N4 C65 112.6(10) . . ?
C64 N4 P3 123.3(9) . . ?
C65 N4 P3 123.2(9) . . ?
C66 N5 C67 113.6(11) . . ?
C66 N5 P3 115.2(9) . . ?
C67 N5 P3 124.6(9) . . ?
C72 N6 C68 117.8(11) . . ?
C72 N6 Au2 123.4(9) . . ?
C68 N6 Au2 118.6(9) . . ?
C45 C40 C41 118.2(10) . . ?
C45 C40 P3 117.2(8) . . ?
C41 C40 P3 124.6(9) . . ?
C42 C41 C40 119.4(11) . . ?
C42 C41 C46 115.6(10) . . ?
C40 C41 C46 124.9(11) . . ?
C41 C42 C43 121.3(11) . . ?
C41 C42 H42 119.3 . . ?
C43 C42 H42 119.3 . . ?
C44 C43 C42 119.8(11) . . ?
C44 C43 H43 120.1 . . ?
C42 C43 H43 120.1 . . ?
C43 C44 C45 120.9(11) . . ?
C43 C44 H44 119.6 . . ?
C45 C44 H44 119.6 . . ?
C44 C45 C40 120.1(11) . . ?
C44 C45 C55 114.2(10) . . ?
C40 C45 C55 125.6(10) . . ?
C51 C46 C47 119.3(13) . . ?
C51 C46 C41 122.3(12) . . ?
C47 C46 C41 118.1(12) . . ?
C46 C47 C48 119.0(14) . . ?
C46 C47 C52 122.4(12) . . ?
C48 C47 C52 118.6(14) . . ?
C49 C48 C47 121.5(17) . . ?
C49 C48 H48 119.2 . . ?
C47 C48 H48 119.2 . . ?
C50 C49 C48 119.2(15) . . ?
C50 C49 C53 121(2) . . ?
C48 C49 C53 120(2) . . ?
C49 C50 C51 122.3(17) . . ?
C49 C50 H50 118.9 . . ?
C51 C50 H50 118.9 . . ?
C46 C51 C50 118.6(16) . . ?
C46 C51 C54 120.9(13) . . ?
C50 C51 C54 120.5(15) . . ?
C47 C52 H52A 109.5 . . ?
C47 C52 H52B 109.5 . . ?
H52A C52 H52B 109.5 . . ?
C47 C52 H52C 109.5 . . ?
H52A C52 H52C 109.5 . . ?
H52B C52 H52C 109.5 . . ?
C49 C53 H53A 109.5 . . ?
C49 C53 H53B 109.5 . . ?
H53A C53 H53B 109.5 . . ?
C49 C53 H53C 109.5 . . ?
H53A C53 H53C 109.5 . . ?
H53B C53 H53C 109.5 . . ?
C51 C54 H54A 109.5 . . ?
C51 C54 H54B 109.5 . . ?
H54A C54 H54B 109.5 . . ?
C51 C54 H54C 109.5 . . ?
H54A C54 H54C 109.5 . . ?
H54B C54 H54C 109.5 . . ?
C60 C55 C56 118.7(11) . . ?
C60 C55 C45 122.4(11) . . ?
C56 C55 C45 118.2(10) . . ?
C57 C56 C55 119.6(10) . . ?
C57 C56 C61 119.5(11) . . ?
C55 C56 C61 120.9(10) . . ?
C56 C57 C58 123.3(11) . . ?
C56 C57 H57 118.3 . . ?
C58 C57 H57 118.3 . . ?
C59 C58 C57 116.2(11) . . ?
C59 C58 C62 121.1(12) . . ?
C57 C58 C62 122.7(12) . . ?
C58 C59 C60 122.8(11) . . ?
C58 C59 H59 118.6 . . ?
C60 C59 H59 118.6 . . ?
C55 C60 C59 119.4(12) . . ?
C55 C60 C63 121.3(12) . . ?
C59 C60 C63 119.3(11) . . ?
C56 C61 H61A 109.5 . . ?
C56 C61 H61B 109.5 . . ?
H61A C61 H61B 109.5 . . ?
C56 C61 H61C 109.5 . . ?
H61A C61 H61C 109.5 . . ?
H61B C61 H61C 109.5 . . ?
C58 C62 H62A 109.5 . . ?
C58 C62 H62B 109.5 . . ?
H62A C62 H62B 109.5 . . ?
C58 C62 H62C 109.5 . . ?
H62A C62 H62C 109.5 . . ?
H62B C62 H62C 109.5 . . ?
C60 C63 H63A 109.5 . . ?
C60 C63 H63B 109.5 . . ?
H63A C63 H63B 109.5 . . ?
C60 C63 H63C 109.5 . . ?
H63A C63 H63C 109.5 . . ?
H63B C63 H63C 109.5 . . ?
N4 C64 H64A 109.5 . . ?
N4 C64 H64B 109.5 . . ?
H64A C64 H64B 109.5 . . ?
N4 C64 H64C 109.5 . . ?
H64A C64 H64C 109.5 . . ?
H64B C64 H64C 109.5 . . ?
N4 C65 H65A 109.5 . . ?
N4 C65 H65B 109.5 . . ?
H65A C65 H65B 109.5 . . ?
N4 C65 H65C 109.5 . . ?
H65A C65 H65C 109.5 . . ?
H65B C65 H65C 109.5 . . ?
N5 C66 H66A 109.5 . . ?
N5 C66 H66B 109.5 . . ?
H66A C66 H66B 109.5 . . ?
N5 C66 H66C 109.5 . . ?
H66A C66 H66C 109.5 . . ?
H66B C66 H66C 109.5 . . ?
N5 C67 H67A 109.5 . . ?
N5 C67 H67B 109.5 . . ?
H67A C67 H67B 109.5 . . ?
N5 C67 H67C 109.5 . . ?
H67A C67 H67C 109.5 . . ?
H67B C67 H67C 109.5 . . ?
N6 C68 C69 121.7(13) . . ?
N6 C68 H68 119.2 . . ?
C69 C68 H68 119.2 . . ?
C70 C69 C68 118.7(15) . . ?
C70 C69 H69 120.7 . . ?
C68 C69 H69 120.7 . . ?
C71 C70 C69 120.1(14) . . ?
C71 C70 H70 120.0 . . ?
C69 C70 H70 120.0 . . ?
C70 C71 C72 118.5(15) . . ?
C70 C71 H71 120.7 . . ?
C72 C71 H71 120.7 . . ?
N6 C72 C71 123.1(14) . . ?
N6 C72 H72 118.4 . . ?
C71 C72 H72 118.4 . . ?
Cl2 C35 Cl1 112.5(19) . . ?
Cl2 C35 H35A 109.1 . . ?
Cl1 C35 H35A 109.1 . . ?
Cl2 C35 H35B 109.1 . . ?
Cl1 C35 H35B 109.1 . . ?
H35A C35 H35B 107.8 . . ?

loop_
_geom_bond_atom_site_label_1
_geom_bond_atom_site_label_2
_geom_bond_distance
_geom_bond_site_symmetry_2
_geom_bond_publ_flag
Au1 N3 2.097(10) . ?
Au1 P1 2.247(3) . ?
P1 N2 1.651(10) . ?
P1 N1 1.666(11) . ?
P1 C1 1.839(11) . ?
P2 F1 1.570(10) . ?
P2 F4 1.575(13) . ?
P2 F6 1.578(12) . ?
P2 F2 1.592(10) . ?
P2 F5 1.593(10) . ?
P2 F3 1.598(11) . ?
N1 C26 1.456(19) . ?
N1 C25 1.467(18) . ?
N2 C28 1.467(16) . ?
N2 C27 1.468(16) . ?
N3 C33 1.324(19) . ?
N3 C29 1.37(2) . ?
C1 C6 1.410(16) . ?
C1 C2 1.421(16) . ?
C2 C3 1.375(18) . ?
C2 C7 1.513(16) . ?
C3 C4 1.388(18) . ?
C3 H3 0.9500 . ?
C4 C5 1.383(19) . ?
C4 H4 0.9500 . ?
C5 C6 1.408(17) . ?
C5 H5 0.9500 . ?
C6 C16 1.498(16) . ?
C7 C12 1.402(18) . ?
C7 C8 1.413(18) . ?
C8 C9 1.42(2) . ?
C8 C13 1.49(2) . ?
C9 C10 1.39(2) . ?
C9 H9 0.9500 . ?
C10 C11 1.40(2) . ?
C10 C14 1.499(19) . ?
C11 C12 1.38(2) . ?
C11 H11 0.9500 . ?
C12 C15 1.50(2) . ?
C13 H13A 0.9800 . ?
C13 H13B 0.9800 . ?
C13 H13C 0.9800 . ?
C14 H14A 0.9800 . ?
C14 H14B 0.9800 . ?
C14 H14C 0.9800 . ?
C15 H15A 0.9800 . ?
C15 H15B 0.9800 . ?
C15 H15C 0.9800 . ?
C16 C21 1.402(18) . ?
C16 C17 1.436(16) . ?
C17 C18 1.405(19) . ?
C17 C22 1.483(19) . ?
C18 C19 1.405(19) . ?
C18 H18 0.9500 . ?
C19 C20 1.379(19) . ?
C19 C23 1.509(17) . ?
C20 C21 1.405(19) . ?
C20 H20 0.9500 . ?
C21 C24 1.492(18) . ?
C22 H22A 0.9800 . ?
C22 H22B 0.9800 . ?
C22 H22C 0.9800 . ?
C23 H23A 0.9800 . ?
C23 H23B 0.9800 . ?
C23 H23C 0.9800 . ?
C24 H24A 0.9800 . ?
C24 H24B 0.9800 . ?
C24 H24C 0.9800 . ?
C25 H25A 0.9800 . ?
C25 H25B 0.9800 . ?
C25 H25C 0.9800 . ?
C26 H26A 0.9800 . ?
C26 H26B 0.9800 . ?
C26 H26C 0.9800 . ?
C27 H27A 0.9800 . ?
C27 H27B 0.9800 . ?
C27 H27C 0.9800 . ?
C28 H28A 0.9800 . ?
C28 H28B 0.9800 . ?
C28 H28C 0.9800 . ?
C29 C30 1.39(2) . ?
C29 H29 0.9500 . ?
C30 C31 1.33(3) . ?
C30 H30 0.9500 . ?
C31 C32 1.39(3) . ?
C31 H31 0.9500 . ?
C32 C33 1.40(2) . ?
C32 H32 0.9500 . ?
C33 H33 0.9500 . ?
Au2 N6 2.089(9) . ?
Au2 P3 2.246(3) . ?
P3 N4 1.652(10) . ?
P3 N5 1.657(10) . ?
P3 C40 1.848(11) . ?
P4 F11 1.564(12) . ?
P4 F9 1.565(11) . ?
P4 F10 1.581(12) . ?
P4 F7 1.582(10) . ?
P4 F12 1.590(11) . ?
P4 F8 1.592(10) . ?
N4 C64 1.454(17) . ?
N4 C65 1.457(16) . ?
N5 C66 1.453(18) . ?
N5 C67 1.468(18) . ?
N6 C72 1.318(19) . ?
N6 C68 1.368(18) . ?
C40 C45 1.422(16) . ?
C40 C41 1.428(16) . ?
C41 C42 1.390(18) . ?
C41 C46 1.501(17) . ?
C42 C43 1.391(19) . ?
C42 H42 0.9500 . ?
C43 C44 1.381(18) . ?
C43 H43 0.9500 . ?
C44 C45 1.392(18) . ?
C44 H44 0.9500 . ?
C45 C55 1.502(17) . ?
C46 C51 1.399(19) . ?
C46 C47 1.40(2) . ?
C47 C48 1.408(19) . ?
C47 C52 1.51(2) . ?
C48 C49 1.36(3) . ?
C48 H48 0.9500 . ?
C49 C50 1.36(3) . ?
C49 C53 1.51(2) . ?
C50 C51 1.40(2) . ?
C50 H50 0.9500 . ?
C51 C54 1.49(2) . ?
C52 H52A 0.9800 . ?
C52 H52B 0.9800 . ?
C52 H52C 0.9800 . ?
C53 H53A 0.9800 . ?
C53 H53B 0.9800 . ?
C53 H53C 0.9800 . ?
C54 H54A 0.9800 . ?
C54 H54B 0.9800 . ?
C54 H54C 0.9800 . ?
C55 C60 1.395(18) . ?
C55 C56 1.402(17) . ?
C56 C57 1.374(17) . ?
C56 C61 1.540(17) . ?
C57 C58 1.388(19) . ?
C57 H57 0.9500 . ?
C58 C59 1.382(18) . ?
C58 C62 1.494(19) . ?
C59 C60 1.395(19) . ?
C59 H59 0.9500 . ?
C60 C63 1.512(18) . ?
C61 H61A 0.9800 . ?
C61 H61B 0.9800 . ?
C61 H61C 0.9800 . ?
C62 H62A 0.9800 . ?
C62 H62B 0.9800 . ?
C62 H62C 0.9800 . ?
C63 H63A 0.9800 . ?
C63 H63B 0.9800 . ?
C63 H63C 0.9800 . ?
C64 H64A 0.9800 . ?
C64 H64B 0.9800 . ?
C64 H64C 0.9800 . ?
C65 H65A 0.9800 . ?
C65 H65B 0.9800 . ?
C65 H65C 0.9800 . ?
C66 H66A 0.9800 . ?
C66 H66B 0.9800 . ?
C66 H66C 0.9800 . ?
C67 H67A 0.9800 . ?
C67 H67B 0.9800 . ?
C67 H67C 0.9800 . ?
C68 C69 1.38(2) . ?
C68 H68 0.9500 . ?
C69 C70 1.37(3) . ?
C69 H69 0.9500 . ?
C70 C71 1.36(3) . ?
C70 H70 0.9500 . ?
C71 C72 1.39(2) . ?
C71 H71 0.9500 . ?
C72 H72 0.9500 . ?
C35 Cl2 1.73(4) . ?
C35 Cl1 1.79(5) . ?
C35 H35A 0.9900 . ?
C35 H35B 0.9900 . ?

loop_
_geom_torsion_atom_site_label_1
_geom_torsion_atom_site_label_2
_geom_torsion_atom_site_label_3
_geom_torsion_atom_site_label_4
_geom_torsion
_geom_torsion_site_symmetry_1
_geom_torsion_site_symmetry_2
_geom_torsion_site_symmetry_3
_geom_torsion_site_symmetry_4
_geom_torsion_publ_flag
N2 P1 N1 C26 -63.1(10) . . . . ?
C1 P1 N1 C26 175.7(9) . . . . ?
Au1 P1 N1 C26 54.7(10) . . . . ?
N2 P1 N1 C25 88.3(12) . . . . ?
C1 P1 N1 C25 -32.9(12) . . . . ?
Au1 P1 N1 C25 -154.0(10) . . . . ?
N1 P1 N2 C28 141.1(10) . . . . ?
C1 P1 N2 C28 -105.9(10) . . . . ?
Au1 P1 N2 C28 20.7(11) . . . . ?
N1 P1 N2 C27 -29.2(11) . . . . ?
C1 P1 N2 C27 83.8(10) . . . . ?
Au1 P1 N2 C27 -149.5(8) . . . . ?
N2 P1 C1 C6 164.9(8) . . . . ?
N1 P1 C1 C6 -79.6(9) . . . . ?
Au1 P1 C1 C6 40.8(9) . . . . ?
N2 P1 C1 C2 -17.5(10) . . . . ?
N1 P1 C1 C2 98.0(9) . . . . ?
Au1 P1 C1 C2 -141.6(8) . . . . ?
C6 C1 C2 C3 4.4(15) . . . . ?
P1 C1 C2 C3 -173.2(8) . . . . ?
C6 C1 C2 C7 -169.3(10) . . . . ?
P1 C1 C2 C7 13.1(15) . . . . ?
C1 C2 C3 C4 -0.3(17) . . . . ?
C7 C2 C3 C4 173.9(11) . . . . ?
C2 C3 C4 C5 -5.2(19) . . . . ?
C3 C4 C5 C6 6.5(19) . . . . ?
C4 C5 C6 C1 -2.5(18) . . . . ?
C4 C5 C6 C16 -176.2(11) . . . . ?
C2 C1 C6 C5 -3.0(15) . . . . ?
P1 C1 C6 C5 174.7(9) . . . . ?
C2 C1 C6 C16 169.8(10) . . . . ?
P1 C1 C6 C16 -12.5(14) . . . . ?
C3 C2 C7 C12 -99.9(13) . . . . ?
C1 C2 C7 C12 74.0(15) . . . . ?
C3 C2 C7 C8 69.9(15) . . . . ?
C1 C2 C7 C8 -116.2(13) . . . . ?
C12 C7 C8 C9 -5.4(19) . . . . ?
C2 C7 C8 C9 -175.3(12) . . . . ?
C12 C7 C8 C13 176.0(13) . . . . ?
C2 C7 C8 C13 6(2) . . . . ?
C7 C8 C9 C10 0(2) . . . . ?
C13 C8 C9 C10 178.4(14) . . . . ?
C8 C9 C10 C11 4(2) . . . . ?
C8 C9 C10 C14 -176.0(15) . . . . ?
C9 C10 C11 C12 -2(2) . . . . ?
C14 C10 C11 C12 177.9(14) . . . . ?
C10 C11 C12 C7 -3(2) . . . . ?
C10 C11 C12 C15 176.5(13) . . . . ?
C8 C7 C12 C11 7.3(19) . . . . ?
C2 C7 C12 C11 177.1(12) . . . . ?
C8 C7 C12 C15 -172.6(13) . . . . ?
C2 C7 C12 C15 -2.8(18) . . . . ?
C5 C6 C16 C21 -85.1(14) . . . . ?
C1 C6 C16 C21 101.8(14) . . . . ?
C5 C6 C16 C17 85.1(13) . . . . ?
C1 C6 C16 C17 -88.1(14) . . . . ?
C21 C16 C17 C18 -2.9(17) . . . . ?
C6 C16 C17 C18 -173.4(11) . . . . ?
C21 C16 C17 C22 177.3(12) . . . . ?
C6 C16 C17 C22 6.7(17) . . . . ?
C16 C17 C18 C19 0.8(19) . . . . ?
C22 C17 C18 C19 -179.4(13) . . . . ?
C17 C18 C19 C20 1(2) . . . . ?
C17 C18 C19 C23 -180.0(13) . . . . ?
C18 C19 C20 C21 0(2) . . . . ?
C23 C19 C20 C21 -179.4(13) . . . . ?
C17 C16 C21 C20 3.5(17) . . . . ?
C6 C16 C21 C20 173.5(11) . . . . ?
C17 C16 C21 C24 -175.9(12) . . . . ?
C6 C16 C21 C24 -5.9(18) . . . . ?
C19 C20 C21 C16 -1.9(19) . . . . ?
C19 C20 C21 C24 177.4(13) . . . . ?
C33 N3 C29 C30 0(2) . . . . ?
Au1 N3 C29 C30 178.6(12) . . . . ?
N3 C29 C30 C31 4(3) . . . . ?
C29 C30 C31 C32 -5(3) . . . . ?
C30 C31 C32 C33 3(2) . . . . ?
C29 N3 C33 C32 -2(2) . . . . ?
Au1 N3 C33 C32 179.5(11) . . . . ?
C31 C32 C33 N3 1(2) . . . . ?
N5 P3 N4 C64 -27.7(11) . . . . ?
C40 P3 N4 C64 84.2(11) . . . . ?
Au2 P3 N4 C64 -148.9(9) . . . . ?
N5 P3 N4 C65 140.3(11) . . . . ?
C40 P3 N4 C65 -107.8(11) . . . . ?
Au2 P3 N4 C65 19.1(11) . . . . ?
N4 P3 N5 C66 -62.6(10) . . . . ?
C40 P3 N5 C66 176.3(9) . . . . ?
Au2 P3 N5 C66 54.7(10) . . . . ?
N4 P3 N5 C67 87.1(11) . . . . ?
C40 P3 N5 C67 -34.1(12) . . . . ?
Au2 P3 N5 C67 -155.6(9) . . . . ?
N4 P3 C40 C45 163.6(8) . . . . ?
N5 P3 C40 C45 -80.2(9) . . . . ?
Au2 P3 C40 C45 40.5(9) . . . . ?
N4 P3 C40 C41 -16.6(11) . . . . ?
N5 P3 C40 C41 99.5(10) . . . . ?
Au2 P3 C40 C41 -139.7(9) . . . . ?
C45 C40 C41 C42 6.8(16) . . . . ?
P3 C40 C41 C42 -173.0(9) . . . . ?
C45 C40 C41 C46 -169.8(11) . . . . ?
P3 C40 C41 C46 10.4(17) . . . . ?
C40 C41 C42 C43 -4.0(18) . . . . ?
C46 C41 C42 C43 172.9(11) . . . . ?
C41 C42 C43 C44 0.7(19) . . . . ?
C42 C43 C44 C45 -0.4(18) . . . . ?
C43 C44 C45 C40 3.4(17) . . . . ?
C43 C44 C45 C55 -173.0(11) . . . . ?
C41 C40 C45 C44 -6.5(16) . . . . ?
P3 C40 C45 C44 173.3(9) . . . . ?
C41 C40 C45 C55 169.4(11) . . . . ?
P3 C40 C45 C55 -10.8(15) . . . . ?
C42 C41 C46 C51 69.8(16) . . . . ?
C40 C41 C46 C51 -113.5(14) . . . . ?
C42 C41 C46 C47 -103.7(13) . . . . ?
C40 C41 C46 C47 73.0(16) . . . . ?
C51 C46 C47 C48 4.3(19) . . . . ?
C41 C46 C47 C48 177.9(12) . . . . ?
C51 C46 C47 C52 -173.7(13) . . . . ?
C41 C46 C47 C52 -0.1(19) . . . . ?
C46 C47 C48 C49 -2(2) . . . . ?
C52 C47 C48 C49 175.9(15) . . . . ?
C47 C48 C49 C50 -1(2) . . . . ?
C47 C48 C49 C53 176.0(16) . . . . ?
C48 C49 C50 C51 2(2) . . . . ?
C53 C49 C50 C51 -174.8(16) . . . . ?
C47 C46 C51 C50 -3.2(19) . . . . ?
C41 C46 C51 C50 -176.6(12) . . . . ?
C47 C46 C51 C54 176.0(13) . . . . ?
C41 C46 C51 C54 2.6(19) . . . . ?
C49 C50 C51 C46 0(2) . . . . ?
C49 C50 C51 C54 -179.2(15) . . . . ?
C44 C45 C55 C60 -83.8(14) . . . . ?
C40 C45 C55 C60 100.0(14) . . . . ?
C44 C45 C55 C56 86.5(13) . . . . ?
C40 C45 C55 C56 -89.6(14) . . . . ?
C60 C55 C56 C57 -2.1(17) . . . . ?
C45 C55 C56 C57 -172.8(11) . . . . ?
C60 C55 C56 C61 177.0(11) . . . . ?
C45 C55 C56 C61 6.4(16) . . . . ?
C55 C56 C57 C58 0.1(18) . . . . ?
C61 C56 C57 C58 -179.1(12) . . . . ?
C56 C57 C58 C59 0.9(18) . . . . ?
C56 C57 C58 C62 -179.1(13) . . . . ?
C57 C58 C59 C60 0.2(19) . . . . ?
C62 C58 C59 C60 -179.8(13) . . . . ?
C56 C55 C60 C59 3.1(17) . . . . ?
C45 C55 C60 C59 173.4(11) . . . . ?
C56 C55 C60 C63 -176.7(12) . . . . ?
C45 C55 C60 C63 -6.4(18) . . . . ?
C58 C59 C60 C55 -2.3(19) . . . . ?
C58 C59 C60 C63 177.6(12) . . . . ?
C72 N6 C68 C69 1(2) . . . . ?
Au2 N6 C68 C69 177.5(13) . . . . ?
N6 C68 C69 C70 -2(3) . . . . ?
C68 C69 C70 C71 2(3) . . . . ?
C69 C70 C71 C72 0(3) . . . . ?
C68 N6 C72 C71 0(2) . . . . ?
Au2 N6 C72 C71 -176.1(12) . . . . ?
C70 C71 C72 N6 0(3) . . . . ?
